data_7130759
loop_
_publ_author_name
'Kim, Dooyoung'
'Gray, Thomas G.'
'Teets, Thomas S.'

_publ_section_title
;
 Heteroleptic copper(i) charge-transfer chromophores with panchromatic
 absorption
;
_journal_name_full 'Chemical Communications'
_journal_paper_doi 10.1039/D2CC03873K
_journal_year 2022
_chemical_formula_sum 'C29 H25 Cu N4'
_chemical_formula_weight 493.07
_space_group_crystal_system monoclinic
_space_group_IT_number 14
_space_group_name_Hall '-P 2yn'
_space_group_name_H-M_alt 'P 1 21/n 1'
_atom_sites_solution_hydrogens geom
_audit_creation_method SHELXL-2018/3
_audit_update_record
;
2022-06-15 deposited with the CCDC.	2022-09-14 downloaded from the CCDC.
;
_cell_angle_alpha 90
_cell_angle_beta 97.099(4)
_cell_angle_gamma 90
_cell_formula_units_Z 4
_cell_length_a 11.999(3)
_cell_length_b 16.823(5)
_cell_length_c 12.040(3)
_cell_measurement_reflns_used 6255
_cell_measurement_temperature 123(2)
_cell_measurement_theta_max 28.73
_cell_measurement_theta_min 2.26
_cell_volume 2411.8(11)
_computing_cell_refinement 'Bruker SAINT'
_computing_data_collection 'Bruker APEX2'
_computing_data_reduction 'Bruker SAINT'
_computing_molecular_graphics 'Bruker SHELXTL'
_computing_publication_material 'Bruker SHELXTL'
_computing_structure_refinement 'SHELXL-2018/3 (Sheldrick, 2018)'
_computing_structure_solution 'SHELXT 2018/2 (Sheldrick, 2018)'
_diffrn_ambient_temperature 123(2)
_diffrn_measured_fraction_theta_full 1.000
_diffrn_measured_fraction_theta_max 0.997
_diffrn_measurement_device_type 'Bruker APEX-II CCD'
_diffrn_measurement_method '\f and \w scans'
_diffrn_radiation_type MoK\a
_diffrn_radiation_wavelength 0.71073
_diffrn_reflns_av_R_equivalents 0.0246
_diffrn_reflns_av_unetI/netI 0.0290
_diffrn_reflns_Laue_measured_fraction_full 1.000
_diffrn_reflns_Laue_measured_fraction_max 0.997
_diffrn_reflns_limit_h_max 13
_diffrn_reflns_limit_h_min -15
_diffrn_reflns_limit_k_max 21
_diffrn_reflns_limit_k_min -18
_diffrn_reflns_limit_l_max 15
_diffrn_reflns_limit_l_min -15
_diffrn_reflns_number 14262
_diffrn_reflns_point_group_measured_fraction_full 1.000
_diffrn_reflns_point_group_measured_fraction_max 0.997
_diffrn_reflns_theta_full 25.242
_diffrn_reflns_theta_max 27.102
_diffrn_reflns_theta_min 2.091
_exptl_absorpt_coefficient_mu 0.930
_exptl_absorpt_correction_T_max 0.7459
_exptl_absorpt_correction_T_min 0.6554
_exptl_absorpt_correction_type multi-scan
_exptl_absorpt_process_details sadabs
_exptl_crystal_colour black
_exptl_crystal_density_diffrn 1.358
_exptl_crystal_description block
_exptl_crystal_F_000 1024
_exptl_crystal_size_max 0.300
_exptl_crystal_size_mid 0.260
_exptl_crystal_size_min 0.120
_refine_diff_density_max 0.735
_refine_diff_density_min -0.813
_refine_diff_density_rms 0.053
_refine_ls_extinction_method none
_refine_ls_goodness_of_fit_ref 1.037
_refine_ls_hydrogen_treatment constr
_refine_ls_matrix_type full
_refine_ls_number_parameters 309
_refine_ls_number_reflns 5320
_refine_ls_number_restraints 0
_refine_ls_restrained_S_all 1.037
_refine_ls_R_factor_all 0.0395
_refine_ls_R_factor_gt 0.0324
_refine_ls_shift/su_max 0.000
_refine_ls_shift/su_mean 0.000
_refine_ls_structure_factor_coef Fsqd
_refine_ls_weighting_details 'w=1/[\s^2^(Fo^2^)+(0.0354P)^2^+1.5237P] where P=(Fo^2^+2Fc^2^)/3'
_refine_ls_weighting_scheme calc
_refine_ls_wR_factor_gt 0.0797
_refine_ls_wR_factor_ref 0.0833
_reflns_Friedel_coverage 0.000
_reflns_number_gt 4573
_reflns_number_total 5320
_reflns_threshold_expression 'I > 2\s(I)'
_cod_data_source_file d2cc03873k6.cif
_cod_data_source_block 1
_cod_original_cell_volume 2411.9(12)
_cod_original_sg_symbol_H-M 'P 21/n'
_cod_database_code 7130759
_shelx_shelxl_version_number 2018/3
_shelx_space_group_comment
; 
The symmetry employed for this shelxl refinement is uniquely defined 
by the following loop, which should always be used as a source of 
symmetry information in preference to the above space-group names. 
They are only intended as comments. 
;
_shelx_estimated_absorpt_t_min 0.768
_shelx_estimated_absorpt_t_max 0.897

loop_
_space_group_symop_operation_xyz
'x, y, z'
'-x+1/2, y+1/2, -z+1/2'
'-x, -y, -z'
'x-1/2, -y-1/2, z-1/2'

loop_
_atom_site_label
_atom_site_type_symbol
_atom_site_fract_x
_atom_site_fract_y
_atom_site_fract_z
_atom_site_U_iso_or_equiv
_atom_site_adp_type
_atom_site_occupancy
_atom_site_site_symmetry_order
_atom_site_calc_flag
_atom_site_refinement_flags_posn
_atom_site_refinement_flags_adp
_atom_site_refinement_flags_occupancy
_atom_site_disorder_assembly
_atom_site_disorder_group
Cu1 Cu 0.20311(2) 0.42478(2) 0.35283(2) 0.02509(8) Uani 1 1 d . . . . .
N1 N 0.37230(12) 0.42726(8) 0.38400(11) 0.0185(3) Uani 1 1 d . . . . .
N2 N 0.23438(12) 0.54932(9) 0.32034(11) 0.0183(3) Uani 1 1 d . . . . .
N3 N 0.08336(12) 0.37889(8) 0.42682(12) 0.0188(3) Uani 1 1 d . . . . .
N4 N 0.14209(12) 0.39370(9) 0.19725(12) 0.0218(3) Uani 1 1 d . . . . .
C1 C -0.10577(15) 0.32178(12) 0.43384(16) 0.0264(4) Uani 1 1 d . . . . .
H1A H -0.084145 0.271363 0.471221 0.040 Uiso 1 1 calc R U . . .
H1B H -0.173812 0.313915 0.381007 0.040 Uiso 1 1 calc R U . . .
H1C H -0.120352 0.361473 0.489843 0.040 Uiso 1 1 calc R U . . .
C2 C -0.01105(14) 0.35064(10) 0.37087(14) 0.0189(3) Uani 1 1 d . . . . .
C3 C -0.03129(14) 0.34583(10) 0.25317(15) 0.0204(3) Uani 1 1 d . . . . .
H3 H -0.104268 0.328177 0.223995 0.024 Uiso 1 1 calc R U . . .
C4 C 0.04091(15) 0.36339(10) 0.17221(14) 0.0202(3) Uani 1 1 d . . . . .
C5 C -0.00032(16) 0.34023(12) 0.05221(15) 0.0275(4) Uani 1 1 d . . . . .
H5A H 0.008988 0.385286 0.002590 0.041 Uiso 1 1 calc R U . . .
H5B H -0.079891 0.325608 0.046304 0.041 Uiso 1 1 calc R U . . .
H5C H 0.043337 0.294869 0.030332 0.041 Uiso 1 1 calc R U . . .
C6 C 0.44214(16) 0.36830(10) 0.42035(15) 0.0239(4) Uani 1 1 d . . . . .
H6 H 0.410633 0.320895 0.445927 0.029 Uiso 1 1 calc R U . . .
C7 C 0.55867(17) 0.37229(11) 0.42294(16) 0.0283(4) Uani 1 1 d . . . . .
H7 H 0.604363 0.328496 0.449529 0.034 Uiso 1 1 calc R U . . .
C8 C 0.60661(16) 0.44020(11) 0.38663(16) 0.0270(4) Uani 1 1 d . . . . .
H8 H 0.685752 0.444023 0.387970 0.032 Uiso 1 1 calc R U . . .
C9 C 0.53665(15) 0.50397(10) 0.34746(14) 0.0212(4) Uani 1 1 d . . . . .
C10 C 0.57875(15) 0.57660(11) 0.30619(16) 0.0258(4) Uani 1 1 d . . . . .
H10 H 0.657426 0.583382 0.306865 0.031 Uiso 1 1 calc R U . . .
C11 C 0.50849(15) 0.63548(11) 0.26642(15) 0.0250(4) Uani 1 1 d . . . . .
H11 H 0.538470 0.682147 0.237026 0.030 Uiso 1 1 calc R U . . .
C12 C 0.38910(14) 0.62897(10) 0.26764(14) 0.0198(3) Uani 1 1 d . . . . .
C13 C 0.31269(16) 0.68922(11) 0.22888(15) 0.0239(4) Uani 1 1 d . . . . .
H13 H 0.338266 0.736906 0.198179 0.029 Uiso 1 1 calc R U . . .
C14 C 0.20040(16) 0.67785(11) 0.23622(15) 0.0245(4) Uani 1 1 d . . . . .
H14 H 0.147278 0.717439 0.209520 0.029 Uiso 1 1 calc R U . . .
C15 C 0.16485(15) 0.60781(11) 0.28312(14) 0.0221(4) Uani 1 1 d . . . . .
H15 H 0.087064 0.601555 0.288763 0.027 Uiso 1 1 calc R U . . .
C16 C 0.34497(14) 0.55940(10) 0.31099(13) 0.0166(3) Uani 1 1 d . . . . .
C17 C 0.42003(14) 0.49503(10) 0.34855(13) 0.0168(3) Uani 1 1 d . . . . .
C21 C 0.10114(14) 0.37301(10) 0.54591(14) 0.0197(3) Uani 1 1 d . . . . .
C22 C 0.12375(18) 0.30038(12) 0.59959(17) 0.0329(4) Uani 1 1 d . . . . .
H22 H 0.123875 0.252965 0.556757 0.039 Uiso 1 1 calc R U . . .
C23 C 0.14623(19) 0.29699(14) 0.71613(18) 0.0399(5) Uani 1 1 d . . . . .
H23 H 0.160768 0.247092 0.751957 0.048 Uiso 1 1 calc R U . . .
C24 C 0.14758(16) 0.36524(15) 0.77982(16) 0.0359(5) Uani 1 1 d . . . . .
H24 H 0.163710 0.362539 0.858989 0.043 Uiso 1 1 calc R U . . .
C25 C 0.12528(15) 0.43745(13) 0.72741(16) 0.0303(4) Uani 1 1 d . . . . .
H25 H 0.125368 0.484603 0.770825 0.036 Uiso 1 1 calc R U . . .
C26 C 0.10260(14) 0.44168(11) 0.61108(15) 0.0231(4) Uani 1 1 d . . . . .
H26 H 0.088000 0.491795 0.575909 0.028 Uiso 1 1 calc R U . . .
C31 C 0.20870(15) 0.41797(11) 0.11374(14) 0.0225(4) Uani 1 1 d . . . . .
C32 C 0.18332(17) 0.48832(11) 0.05438(15) 0.0279(4) Uani 1 1 d . . . . .
H32 H 0.116103 0.516198 0.063095 0.034 Uiso 1 1 calc R U . . .
C33 C 0.25586(18) 0.51792(12) -0.01751(16) 0.0323(5) Uani 1 1 d . . . . .
H33 H 0.238103 0.566160 -0.056766 0.039 Uiso 1 1 calc R U . . .
C34 C 0.35349(18) 0.47770(13) -0.03225(16) 0.0336(5) Uani 1 1 d . . . . .
H34 H 0.402579 0.497901 -0.081629 0.040 Uiso 1 1 calc R U . . .
C35 C 0.37876(18) 0.40790(13) 0.02558(17) 0.0344(5) Uani 1 1 d . . . . .
H35 H 0.445409 0.379780 0.015425 0.041 Uiso 1 1 calc R U . . .
C36 C 0.30751(17) 0.37821(12) 0.09874(16) 0.0288(4) Uani 1 1 d . . . . .
H36 H 0.326532 0.330441 0.138715 0.035 Uiso 1 1 calc R U . . .

loop_
_atom_site_aniso_label
_atom_site_aniso_U_11
_atom_site_aniso_U_22
_atom_site_aniso_U_33
_atom_site_aniso_U_23
_atom_site_aniso_U_13
_atom_site_aniso_U_12
Cu1 0.02572(13) 0.03163(14) 0.01810(12) -0.00130(9) 0.00337(9) -0.01438(9)
N1 0.0226(7) 0.0162(7) 0.0164(6) -0.0012(5) 0.0011(6) -0.0026(6)
N2 0.0179(7) 0.0200(7) 0.0172(7) -0.0019(6) 0.0024(6) -0.0021(6)
N3 0.0201(7) 0.0178(7) 0.0188(7) 0.0006(6) 0.0031(6) -0.0026(6)
N4 0.0247(8) 0.0224(8) 0.0185(7) -0.0010(6) 0.0035(6) -0.0037(6)
C1 0.0208(9) 0.0278(10) 0.0314(10) -0.0004(8) 0.0059(7) -0.0032(7)
C2 0.0180(8) 0.0134(8) 0.0256(8) -0.0006(7) 0.0042(7) 0.0011(6)
C3 0.0171(8) 0.0175(8) 0.0259(9) -0.0032(7) -0.0001(7) -0.0017(6)
C4 0.0224(9) 0.0160(8) 0.0211(8) -0.0028(7) -0.0014(7) 0.0014(6)
C5 0.0283(10) 0.0306(10) 0.0225(9) -0.0060(8) -0.0010(7) -0.0025(8)
C6 0.0319(10) 0.0168(8) 0.0220(8) -0.0003(7) -0.0004(7) -0.0017(7)
C7 0.0315(10) 0.0235(9) 0.0287(10) -0.0028(8) -0.0008(8) 0.0082(8)
C8 0.0204(9) 0.0281(10) 0.0321(10) -0.0035(8) 0.0022(7) 0.0035(7)
C9 0.0202(9) 0.0216(9) 0.0222(8) -0.0036(7) 0.0041(7) 0.0005(7)
C10 0.0174(9) 0.0278(10) 0.0334(10) -0.0003(8) 0.0076(7) -0.0043(7)
C11 0.0251(9) 0.0217(9) 0.0293(9) 0.0025(7) 0.0078(7) -0.0070(7)
C12 0.0222(9) 0.0189(8) 0.0185(8) -0.0017(7) 0.0035(7) -0.0023(7)
C13 0.0294(10) 0.0177(9) 0.0240(9) 0.0019(7) 0.0016(7) -0.0026(7)
C14 0.0266(10) 0.0211(9) 0.0246(9) -0.0002(7) -0.0019(7) 0.0042(7)
C15 0.0190(9) 0.0249(9) 0.0223(8) -0.0030(7) 0.0020(7) -0.0002(7)
C16 0.0191(8) 0.0166(8) 0.0143(7) -0.0024(6) 0.0025(6) -0.0020(6)
C17 0.0202(8) 0.0168(8) 0.0136(7) -0.0027(6) 0.0026(6) -0.0025(6)
C21 0.0143(8) 0.0248(9) 0.0202(8) 0.0031(7) 0.0034(6) -0.0028(6)
C22 0.0415(12) 0.0267(10) 0.0303(10) 0.0066(8) 0.0039(9) -0.0025(8)
C23 0.0400(13) 0.0444(13) 0.0343(11) 0.0220(10) 0.0012(9) -0.0037(10)
C24 0.0223(10) 0.0655(15) 0.0201(9) 0.0033(10) 0.0039(7) -0.0078(9)
C25 0.0164(9) 0.0498(13) 0.0249(9) -0.0086(9) 0.0031(7) -0.0029(8)
C26 0.0153(8) 0.0287(10) 0.0250(9) -0.0030(7) 0.0014(7) -0.0013(7)
C31 0.0274(9) 0.0241(9) 0.0157(8) -0.0045(7) 0.0012(7) -0.0064(7)
C32 0.0349(11) 0.0275(10) 0.0211(9) -0.0012(7) 0.0023(8) -0.0006(8)
C33 0.0473(13) 0.0277(10) 0.0214(9) 0.0024(8) 0.0023(8) -0.0086(9)
C34 0.0398(12) 0.0396(12) 0.0227(9) -0.0027(8) 0.0089(8) -0.0166(9)
C35 0.0298(11) 0.0400(12) 0.0347(11) -0.0057(9) 0.0095(9) -0.0032(9)
C36 0.0317(10) 0.0267(10) 0.0286(10) 0.0008(8) 0.0060(8) -0.0024(8)

loop_
_atom_type_symbol
_atom_type_description
_atom_type_scat_dispersion_real
_atom_type_scat_dispersion_imag
_atom_type_scat_source
C C 0.0033 0.0016 'International Tables Vol C Tables 4.2.6.8 and 6.1.1.4'
H H 0.0000 0.0000 'International Tables Vol C Tables 4.2.6.8 and 6.1.1.4'
N N 0.0061 0.0033 'International Tables Vol C Tables 4.2.6.8 and 6.1.1.4'
Cu Cu 0.3201 1.2651 'International Tables Vol C Tables 4.2.6.8 and 6.1.1.4'

loop_
_geom_angle_atom_site_label_1
_geom_angle_atom_site_label_2
_geom_angle_atom_site_label_3
_geom_angle
_geom_angle_site_symmetry_1
_geom_angle_site_symmetry_3
_geom_angle_publ_flag
N3 Cu1 N4 96.90(6) . . ?
N3 Cu1 N1 134.99(6) . . ?
N4 Cu1 N1 115.08(6) . . ?
N3 Cu1 N2 128.32(6) . . ?
N4 Cu1 N2 97.77(6) . . ?
N1 Cu1 N2 79.72(5) . . ?
C6 N1 C17 116.80(15) . . ?
C6 N1 Cu1 128.38(12) . . ?
C17 N1 Cu1 114.17(11) . . ?
C15 N2 C16 117.29(15) . . ?
C15 N2 Cu1 131.17(12) . . ?
C16 N2 Cu1 109.15(11) . . ?
C2 N3 C21 119.72(14) . . ?
C2 N3 Cu1 122.75(12) . . ?
C21 N3 Cu1 117.47(11) . . ?
C4 N4 C31 122.21(15) . . ?
C4 N4 Cu1 122.51(12) . . ?
C31 N4 Cu1 114.61(11) . . ?
N3 C2 C3 123.97(15) . . ?
N3 C2 C1 120.18(15) . . ?
C3 C2 C1 115.85(15) . . ?
C2 C3 C4 129.58(16) . . ?
N4 C4 C3 123.33(15) . . ?
N4 C4 C5 119.98(16) . . ?
C3 C4 C5 116.56(15) . . ?
N1 C6 C7 123.86(17) . . ?
C8 C7 C6 119.35(17) . . ?
C7 C8 C9 118.98(18) . . ?
C8 C9 C17 117.87(16) . . ?
C8 C9 C10 122.99(17) . . ?
C17 C9 C10 119.13(16) . . ?
C11 C10 C9 121.12(17) . . ?
C10 C11 C12 121.31(16) . . ?
C13 C12 C16 117.46(16) . . ?
C13 C12 C11 123.41(16) . . ?
C16 C12 C11 119.12(16) . . ?
C14 C13 C12 118.83(17) . . ?
C13 C14 C15 119.63(17) . . ?
N2 C15 C14 123.36(17) . . ?
N2 C16 C12 123.38(15) . . ?
N2 C16 C17 117.31(14) . . ?
C12 C16 C17 119.31(15) . . ?
N1 C17 C9 123.13(15) . . ?
N1 C17 C16 116.97(15) . . ?
C9 C17 C16 119.89(15) . . ?
C22 C21 C26 118.49(17) . . ?
C22 C21 N3 121.55(16) . . ?
C26 C21 N3 119.85(15) . . ?
C21 C22 C23 120.3(2) . . ?
C24 C23 C22 120.8(2) . . ?
C23 C24 C25 119.35(18) . . ?
C24 C25 C26 120.45(19) . . ?
C25 C26 C21 120.64(18) . . ?
C36 C31 C32 118.42(17) . . ?
C36 C31 N4 121.12(17) . . ?
C32 C31 N4 119.99(17) . . ?
C33 C32 C31 120.49(19) . . ?
C34 C33 C32 120.59(19) . . ?
C35 C34 C33 119.24(18) . . ?
C34 C35 C36 120.7(2) . . ?
C31 C36 C35 120.57(19) . . ?

loop_
_geom_bond_atom_site_label_1
_geom_bond_atom_site_label_2
_geom_bond_distance
_geom_bond_site_symmetry_2
_geom_bond_publ_flag
Cu1 N3 1.9419(15) . ?
Cu1 N4 1.9948(15) . ?
Cu1 N1 2.0189(16) . ?
Cu1 N2 2.1724(16) . ?
N1 C6 1.337(2) . ?
N1 C17 1.368(2) . ?
N2 C15 1.331(2) . ?
N2 C16 1.356(2) . ?
N3 C2 1.332(2) . ?
N3 C21 1.427(2) . ?
N4 C4 1.317(2) . ?
N4 C31 1.420(2) . ?
C1 C2 1.522(2) . ?
C2 C3 1.410(2) . ?
C3 C4 1.413(2) . ?
C4 C5 1.519(2) . ?
C6 C7 1.396(3) . ?
C7 C8 1.375(3) . ?
C8 C9 1.407(3) . ?
C9 C17 1.409(2) . ?
C9 C10 1.434(2) . ?
C10 C11 1.349(3) . ?
C11 C12 1.439(2) . ?
C12 C13 1.407(2) . ?
C12 C16 1.411(2) . ?
C13 C14 1.375(3) . ?
C14 C15 1.396(3) . ?
C16 C17 1.445(2) . ?
C21 C22 1.393(3) . ?
C21 C26 1.395(3) . ?
C22 C23 1.397(3) . ?
C23 C24 1.380(3) . ?
C24 C25 1.380(3) . ?
C25 C26 1.395(3) . ?
C31 C36 1.392(3) . ?
C31 C32 1.397(3) . ?
C32 C33 1.393(3) . ?
C33 C34 1.383(3) . ?
C34 C35 1.380(3) . ?
C35 C36 1.394(3) . ?
